data_4068950
loop_
_publ_author_name
'Izod, Keith'
'Stewart, John'
'Clark, Ewan R.'
'McFarlane, William'
'Allen, Ben'
'Clegg, William'
'Harrington, Ross W.'

_publ_section_title
;
 Dynamic Behavior of Intramolecularly Base-Stabilized Phosphatetrylenes.
 Insights into the Inversion Processes of Trigonal Pyramidal
 Geramanium(II) and Tin(II) Centers
;
_journal_issue 12
_journal_name_full Organometallics
_journal_page_first 3327
_journal_paper_doi 10.1021/om8011757
_journal_volume 28
_journal_year 2009
_chemical_formula_moiety 'C32 H62 N2 P2 Si4 Sn'
_chemical_formula_sum 'C32 H62 N2 P2 Si4 Sn'
_chemical_formula_weight 767.83
_chemical_name_systematic
;
 ?
;
_space_group_IT_number 2
_symmetry_cell_setting triclinic
_symmetry_space_group_name_Hall '-P 1'
_symmetry_space_group_name_H-M 'P -1'
_atom_sites_solution_hydrogens geom
_atom_sites_solution_primary direct
_atom_sites_solution_secondary difmap
_audit_creation_method SHELXL-97
_cell_angle_alpha 90.789(2)
_cell_angle_beta 90.187(2)
_cell_angle_gamma 101.872(2)
_cell_formula_units_Z 4
_cell_length_a 12.7543(6)
_cell_length_b 12.8444(6)
_cell_length_c 25.4612(12)
_cell_measurement_reflns_used 23295
_cell_measurement_temperature 160(2)
_cell_measurement_theta_max 28.30
_cell_measurement_theta_min 2.20
_cell_volume 4081.4(3)
_computing_cell_refinement 'Bruker SAINT'
_computing_data_collection 'Bruker SMART'
_computing_data_reduction 'Bruker SAINT'
_computing_molecular_graphics 'Bruker SHELXTL'
_computing_publication_material 'Bruker SHELXTL and local programs'
_computing_structure_refinement 'Bruker SHELXTL'
_computing_structure_solution 'Bruker SHELXTL'
_diffrn_ambient_temperature 160(2)
_diffrn_measured_fraction_theta_full 0.983
_diffrn_measured_fraction_theta_max 0.884
_diffrn_measurement_device_type 'Bruker SMART 1K CCD diffractometer'
_diffrn_measurement_method '\w rotation with narrow frames'
_diffrn_radiation_monochromator graphite
_diffrn_radiation_source 'sealed tube'
_diffrn_radiation_type MoK\a
_diffrn_radiation_wavelength 0.71073
_diffrn_reflns_av_R_equivalents 0.0338
_diffrn_reflns_av_sigmaI/netI 0.0566
_diffrn_reflns_limit_h_max 16
_diffrn_reflns_limit_h_min -16
_diffrn_reflns_limit_k_max 16
_diffrn_reflns_limit_k_min -16
_diffrn_reflns_limit_l_max 33
_diffrn_reflns_limit_l_min -33
_diffrn_reflns_number 34437
_diffrn_reflns_theta_full 26.00
_diffrn_reflns_theta_max 28.42
_diffrn_reflns_theta_min 1.60
_diffrn_standards_number 0
_exptl_absorpt_coefficient_mu 0.844
_exptl_absorpt_correction_T_max 0.850
_exptl_absorpt_correction_T_min 0.740
_exptl_absorpt_correction_type multi-scan
_exptl_absorpt_process_details SADABS
_exptl_crystal_colour orange
_exptl_crystal_density_diffrn 1.250
_exptl_crystal_density_method 'not measured'
_exptl_crystal_description block
_exptl_crystal_F_000 1616
_exptl_crystal_size_max 0.38
_exptl_crystal_size_mid 0.36
_exptl_crystal_size_min 0.20
_refine_diff_density_max 1.884
_refine_diff_density_min -0.996
_refine_diff_density_rms 0.099
_refine_ls_extinction_coef 0.00070(15)
_refine_ls_extinction_expression Fc^*^=kFc[1+0.001xFc^2^\l^3^/sin(2\q)]^-1/4^
_refine_ls_extinction_method SHELXL
_refine_ls_goodness_of_fit_ref 1.049
_refine_ls_hydrogen_treatment constr
_refine_ls_matrix_type full
_refine_ls_number_parameters 740
_refine_ls_number_reflns 18159
_refine_ls_number_restraints 0
_refine_ls_restrained_S_all 1.049
_refine_ls_R_factor_all 0.0635
_refine_ls_R_factor_gt 0.0453
_refine_ls_shift/su_max 0.003
_refine_ls_shift/su_mean 0.000
_refine_ls_structure_factor_coef Fsqd
_refine_ls_weighting_details 'calc w=1/[\s^2^(Fo^2^)+(0.0553P)^2^+0.9422P] where P=(Fo^2^+2Fc^2^)/3'
_refine_ls_weighting_scheme calc
_refine_ls_wR_factor_gt 0.1040
_refine_ls_wR_factor_ref 0.1108
_reflns_number_gt 14131
_reflns_number_total 18159
_reflns_threshold_expression I>2\s(I)
_cod_data_source_file om8011757_si_002.cif
_cod_data_source_block ki82_compound8
_cod_database_code 4068950

loop_
_symmetry_equiv_pos_as_xyz
'x, y, z'
'-x, -y, -z'

loop_
_atom_site_label
_atom_site_type_symbol
_atom_site_fract_x
_atom_site_fract_y
_atom_site_fract_z
_atom_site_U_iso_or_equiv
_atom_site_adp_type
_atom_site_occupancy
_atom_site_symmetry_multiplicity
_atom_site_calc_flag
_atom_site_refinement_flags
Sn1 Sn 0.591247(17) 0.368489(18) 0.551508(9) 0.02012(7) Uani 1 1 d .
P1 P 0.53989(7) 0.31169(7) 0.64680(3) 0.01913(17) Uani 1 1 d .
C1 C 0.6106(3) 0.4086(3) 0.69693(12) 0.0204(7) Uani 1 1 d .
H1 H 0.6833 0.3910 0.6954 0.024 Uiso 1 1 calc R
Si1 Si 0.57188(8) 0.36446(9) 0.76649(4) 0.0292(2) Uani 1 1 d .
C2 C 0.5154(4) 0.2184(4) 0.76695(16) 0.0473(11) Uani 1 1 d .
H2A H 0.5657 0.1804 0.7499 0.071 Uiso 1 1 calc R
H2B H 0.4470 0.2032 0.7479 0.071 Uiso 1 1 calc R
H2C H 0.5039 0.1948 0.8033 0.071 Uiso 1 1 calc R
C3 C 0.6965(3) 0.3915(4) 0.80833(15) 0.0416(10) Uani 1 1 d .
H3A H 0.7277 0.4679 0.8085 0.062 Uiso 1 1 calc R
H3B H 0.7483 0.3521 0.7940 0.062 Uiso 1 1 calc R
H3C H 0.6783 0.3685 0.8443 0.062 Uiso 1 1 calc R
C4 C 0.4730(4) 0.4333(5) 0.79918(17) 0.0566(14) Uani 1 1 d .
H4A H 0.5010 0.5103 0.7995 0.085 Uiso 1 1 calc R
H4B H 0.4614 0.4085 0.8353 0.085 Uiso 1 1 calc R
H4C H 0.4050 0.4171 0.7798 0.085 Uiso 1 1 calc R
Si2 Si 0.64762(8) 0.55561(8) 0.68248(4) 0.0260(2) Uani 1 1 d .
C5 C 0.7075(5) 0.6327(4) 0.7417(2) 0.0699(17) Uani 1 1 d .
H5A H 0.7675 0.6032 0.7546 0.105 Uiso 1 1 calc R
H5B H 0.6531 0.6282 0.7691 0.105 Uiso 1 1 calc R
H5C H 0.7333 0.7074 0.7324 0.105 Uiso 1 1 calc R
C6 C 0.5341(4) 0.6127(3) 0.6581(2) 0.0495(12) Uani 1 1 d .
H6A H 0.4763 0.6009 0.6840 0.074 Uiso 1 1 calc R
H6B H 0.5076 0.5780 0.6248 0.074 Uiso 1 1 calc R
H6C H 0.5586 0.6893 0.6528 0.074 Uiso 1 1 calc R
C7 C 0.7538(4) 0.5819(3) 0.6314(2) 0.0497(12) Uani 1 1 d .
H7A H 0.8153 0.5527 0.6426 0.075 Uiso 1 1 calc R
H7B H 0.7764 0.6588 0.6265 0.075 Uiso 1 1 calc R
H7C H 0.7253 0.5480 0.5981 0.075 Uiso 1 1 calc R
C8 C 0.4005(3) 0.3245(3) 0.64306(13) 0.0207(7) Uani 1 1 d .
C9 C 0.3532(3) 0.3906(3) 0.67519(13) 0.0254(7) Uani 1 1 d .
H9 H 0.3972 0.4396 0.6984 0.030 Uiso 1 1 calc R
C10 C 0.2431(3) 0.3866(3) 0.67413(14) 0.0321(9) Uani 1 1 d .
H10 H 0.2131 0.4323 0.6966 0.039 Uiso 1 1 calc R
C11 C 0.1784(3) 0.3172(3) 0.64099(15) 0.0332(9) Uani 1 1 d .
H11 H 0.1033 0.3141 0.6405 0.040 Uiso 1 1 calc R
C12 C 0.2229(3) 0.2510(3) 0.60798(14) 0.0283(8) Uani 1 1 d .
H12 H 0.1779 0.2031 0.5847 0.034 Uiso 1 1 calc R
C13 C 0.3327(3) 0.2542(3) 0.60870(13) 0.0222(7) Uani 1 1 d .
C14 C 0.3760(3) 0.1777(3) 0.57400(14) 0.0258(7) Uani 1 1 d .
H14A H 0.4215 0.1408 0.5956 0.031 Uiso 1 1 calc R
H14B H 0.3152 0.1232 0.5604 0.031 Uiso 1 1 calc R
N1 N 0.4404(2) 0.2272(2) 0.52843(11) 0.0245(6) Uani 1 1 d .
C15 C 0.3717(3) 0.2793(4) 0.49417(15) 0.0379(10) Uani 1 1 d .
H15A H 0.3495 0.3373 0.5138 0.057 Uiso 1 1 calc R
H15B H 0.3081 0.2269 0.4831 0.057 Uiso 1 1 calc R
H15C H 0.4123 0.3081 0.4632 0.057 Uiso 1 1 calc R
C16 C 0.4724(3) 0.1405(3) 0.49779(17) 0.0399(10) Uani 1 1 d .
H16A H 0.5153 0.1703 0.4676 0.060 Uiso 1 1 calc R
H16B H 0.4082 0.0905 0.4853 0.060 Uiso 1 1 calc R
H16C H 0.5149 0.1030 0.5201 0.060 Uiso 1 1 calc R
P2 P 0.72789(6) 0.23956(6) 0.54761(3) 0.01743(17) Uani 1 1 d .
C17 C 0.8501(2) 0.2941(2) 0.50684(12) 0.0184(6) Uani 1 1 d .
H17 H 0.9010 0.3427 0.5307 0.022 Uiso 1 1 calc R
Si3 Si 0.82443(8) 0.37698(7) 0.44977(4) 0.0234(2) Uani 1 1 d .
C18 C 0.8225(4) 0.5142(3) 0.47511(17) 0.0417(10) Uani 1 1 d .
H18A H 0.8891 0.5424 0.4944 0.063 Uiso 1 1 calc R
H18B H 0.7613 0.5114 0.4986 0.063 Uiso 1 1 calc R
H18C H 0.8161 0.5606 0.4455 0.063 Uiso 1 1 calc R
C19 C 0.7005(3) 0.3193(4) 0.41288(16) 0.0432(10) Uani 1 1 d .
H19A H 0.6395 0.3074 0.4369 0.065 Uiso 1 1 calc R
H19B H 0.7075 0.2514 0.3967 0.065 Uiso 1 1 calc R
H19C H 0.6887 0.3685 0.3854 0.065 Uiso 1 1 calc R
C20 C 0.9360(3) 0.3973(3) 0.40122(15) 0.0373(9) Uani 1 1 d .
H20A H 1.0036 0.4283 0.4191 0.056 Uiso 1 1 calc R
H20B H 0.9219 0.4455 0.3738 0.056 Uiso 1 1 calc R
H20C H 0.9412 0.3287 0.3852 0.056 Uiso 1 1 calc R
Si4 Si 0.91390(7) 0.17673(7) 0.49230(4) 0.02145(19) Uani 1 1 d .
C21 C 0.8306(3) 0.0876(3) 0.44283(17) 0.0386(10) Uani 1 1 d .
H21A H 0.7573 0.0659 0.4559 0.058 Uiso 1 1 calc R
H21B H 0.8610 0.0244 0.4368 0.058 Uiso 1 1 calc R
H21C H 0.8296 0.1257 0.4098 0.058 Uiso 1 1 calc R
C22 C 1.0534(3) 0.2166(3) 0.46654(17) 0.0372(9) Uani 1 1 d .
H22A H 1.0982 0.2630 0.4923 0.056 Uiso 1 1 calc R
H22B H 1.0522 0.2548 0.4336 0.056 Uiso 1 1 calc R
H22C H 1.0829 0.1529 0.4602 0.056 Uiso 1 1 calc R
C23 C 0.9265(3) 0.1001(3) 0.55301(15) 0.0383(10) Uani 1 1 d .
H23A H 0.9705 0.1468 0.5790 0.057 Uiso 1 1 calc R
H23B H 0.9604 0.0402 0.5444 0.057 Uiso 1 1 calc R
H23C H 0.8551 0.0731 0.5675 0.057 Uiso 1 1 calc R
C24 C 0.7832(2) 0.2535(2) 0.61502(12) 0.0173(6) Uani 1 1 d .
C25 C 0.8631(3) 0.3412(3) 0.63071(13) 0.0227(7) Uani 1 1 d .
H25 H 0.8880 0.3954 0.6060 0.027 Uiso 1 1 calc R
C26 C 0.9062(3) 0.3512(3) 0.68036(14) 0.0288(8) Uani 1 1 d .
H26 H 0.9600 0.4115 0.6897 0.035 Uiso 1 1 calc R
C27 C 0.8715(3) 0.2737(3) 0.71648(14) 0.0302(8) Uani 1 1 d .
H27 H 0.9019 0.2798 0.7508 0.036 Uiso 1 1 calc R
C28 C 0.7917(3) 0.1861(3) 0.70284(14) 0.0299(8) Uani 1 1 d .
H28 H 0.7676 0.1330 0.7282 0.036 Uiso 1 1 calc R
C29 C 0.7467(2) 0.1748(3) 0.65290(13) 0.0196(7) Uani 1 1 d .
C30 C 0.6588(3) 0.0800(3) 0.64007(14) 0.0262(7) Uani 1 1 d .
H30A H 0.5889 0.1020 0.6423 0.031 Uiso 1 1 calc R
H30B H 0.6676 0.0568 0.6034 0.031 Uiso 1 1 calc R
N2 N 0.6570(3) -0.0099(2) 0.67456(12) 0.0304(7) Uani 1 1 d .
C31 C 0.7348(3) -0.0709(3) 0.65791(18) 0.0418(10) Uani 1 1 d .
H31A H 0.8059 -0.0242 0.6566 0.063 Uiso 1 1 calc R
H31B H 0.7152 -0.1020 0.6230 0.063 Uiso 1 1 calc R
H31C H 0.7360 -0.1280 0.6829 0.063 Uiso 1 1 calc R
C32 C 0.5513(4) -0.0782(3) 0.6768(2) 0.0508(12) Uani 1 1 d .
H32A H 0.4992 -0.0364 0.6884 0.076 Uiso 1 1 calc R
H32B H 0.5523 -0.1356 0.7017 0.076 Uiso 1 1 calc R
H32C H 0.5310 -0.1089 0.6419 0.076 Uiso 1 1 calc R
Sn2 Sn 0.905124(18) 0.130855(19) 0.064253(9) 0.02393(7) Uani 1 1 d .
P3 P 0.94801(7) 0.15360(7) 0.16441(3) 0.02124(18) Uani 1 1 d .
C33 C 0.8738(3) 0.0320(3) 0.19804(12) 0.0206(7) Uani 1 1 d .
H33 H 0.7993 0.0446 0.1947 0.025 Uiso 1 1 calc R
Si5 Si 0.88818(8) 0.03959(8) 0.27256(4) 0.0277(2) Uani 1 1 d .
C34 C 0.9485(5) 0.1777(4) 0.29442(17) 0.0692(18) Uani 1 1 d .
H34A H 1.0207 0.1987 0.2798 0.104 Uiso 1 1 calc R
H34B H 0.9527 0.1810 0.3329 0.104 Uiso 1 1 calc R
H34C H 0.9039 0.2263 0.2821 0.104 Uiso 1 1 calc R
C35 C 0.9701(3) -0.0492(4) 0.30311(17) 0.0510(12) Uani 1 1 d .
H35A H 0.9405 -0.1233 0.2929 0.077 Uiso 1 1 calc R
H35B H 0.9683 -0.0418 0.3414 0.077 Uiso 1 1 calc R
H35C H 1.0443 -0.0291 0.2910 0.077 Uiso 1 1 calc R
C36 C 0.7504(3) -0.0005(4) 0.30051(16) 0.0455(11) Uani 1 1 d .
H36A H 0.7183 -0.0731 0.2887 0.068 Uiso 1 1 calc R
H36B H 0.7060 0.0485 0.2885 0.068 Uiso 1 1 calc R
H36C H 0.7548 0.0020 0.3390 0.068 Uiso 1 1 calc R
Si6 Si 0.85368(8) -0.10304(8) 0.16471(4) 0.0256(2) Uani 1 1 d .
C37 C 0.8140(4) -0.2167(3) 0.21056(18) 0.0499(12) Uani 1 1 d .
H37A H 0.7513 -0.2072 0.2308 0.075 Uiso 1 1 calc R
H37B H 0.8735 -0.2191 0.2346 0.075 Uiso 1 1 calc R
H37C H 0.7963 -0.2835 0.1903 0.075 Uiso 1 1 calc R
C38 C 0.7378(3) -0.1144(4) 0.11787(17) 0.0448(11) Uani 1 1 d .
H38A H 0.6750 -0.1012 0.1369 0.067 Uiso 1 1 calc R
H38B H 0.7214 -0.1861 0.1022 0.067 Uiso 1 1 calc R
H38C H 0.7564 -0.0620 0.0901 0.067 Uiso 1 1 calc R
C39 C 0.9719(3) -0.1289(3) 0.12858(16) 0.0359(9) Uani 1 1 d .
H39A H 1.0326 -0.1230 0.1529 0.054 Uiso 1 1 calc R
H39B H 0.9905 -0.0766 0.1007 0.054 Uiso 1 1 calc R
H39C H 0.9551 -0.2007 0.1131 0.054 Uiso 1 1 calc R
C40 C 1.0893(3) 0.1440(3) 0.16166(13) 0.0224(7) Uani 1 1 d .
C41 C 1.1331(3) 0.0720(3) 0.19045(14) 0.0302(8) Uani 1 1 d .
H41 H 1.0871 0.0192 0.2101 0.036 Uiso 1 1 calc R
C42 C 1.2434(3) 0.0756(3) 0.19117(16) 0.0358(9) Uani 1 1 d .
H42 H 1.2714 0.0257 0.2113 0.043 Uiso 1 1 calc R
C43 C 1.3114(3) 0.1509(3) 0.16302(15) 0.0373(9) Uani 1 1 d .
H43 H 1.3863 0.1535 0.1634 0.045 Uiso 1 1 calc R
C44 C 1.2690(3) 0.2236(3) 0.13393(14) 0.0323(8) Uani 1 1 d .
H44 H 1.3159 0.2756 0.1142 0.039 Uiso 1 1 calc R
C45 C 1.1601(3) 0.2219(3) 0.13299(13) 0.0260(7) Uani 1 1 d .
C46 C 1.1194(3) 0.3042(3) 0.10223(14) 0.0326(8) Uani 1 1 d .
H46A H 1.0699 0.3349 0.1247 0.039 Uiso 1 1 calc R
H46B H 1.1808 0.3623 0.0938 0.039 Uiso 1 1 calc R
N3 N 1.0628(2) 0.2640(3) 0.05239(12) 0.0353(8) Uani 1 1 d .
C47 C 1.1332(3) 0.2117(5) 0.01902(16) 0.0574(15) Uani 1 1 d .
H47A H 1.1498 0.1506 0.0375 0.086 Uiso 1 1 calc R
H47B H 1.1998 0.2627 0.0117 0.086 Uiso 1 1 calc R
H47C H 1.0963 0.1874 -0.0141 0.086 Uiso 1 1 calc R
C48 C 1.0385(3) 0.3551(4) 0.02399(19) 0.0580(15) Uani 1 1 d .
H48A H 1.0006 0.3300 -0.0088 0.087 Uiso 1 1 calc R
H48B H 1.1054 0.4051 0.0160 0.087 Uiso 1 1 calc R
H48C H 0.9932 0.3910 0.0458 0.087 Uiso 1 1 calc R
P4 P 0.77788(7) 0.26941(7) 0.06384(3) 0.02064(18) Uani 1 1 d .
C49 C 0.6520(2) 0.2148(3) 0.02431(12) 0.0197(7) Uani 1 1 d .
H49 H 0.6050 0.1612 0.0467 0.024 Uiso 1 1 calc R
Si7 Si 0.58215(7) 0.32994(8) 0.01647(4) 0.0248(2) Uani 1 1 d .
C50 C 0.5640(3) 0.3984(4) 0.08002(17) 0.0451(11) Uani 1 1 d .
H50A H 0.5219 0.3472 0.1040 0.068 Uiso 1 1 calc R
H50B H 0.5262 0.4562 0.0736 0.068 Uiso 1 1 calc R
H50C H 0.6342 0.4276 0.0958 0.068 Uiso 1 1 calc R
C51 C 0.4420(3) 0.2880(3) -0.00985(18) 0.0432(11) Uani 1 1 d .
H51A H 0.3999 0.2359 0.0137 0.065 Uiso 1 1 calc R
H51B H 0.4438 0.2559 -0.0449 0.065 Uiso 1 1 calc R
H51C H 0.4090 0.3503 -0.0121 0.065 Uiso 1 1 calc R
C52 C 0.6620(3) 0.4294(3) -0.02826(18) 0.0426(10) Uani 1 1 d .
H52A H 0.6720 0.3948 -0.0619 0.064 Uiso 1 1 calc R
H52B H 0.7320 0.4585 -0.0122 0.064 Uiso 1 1 calc R
H52C H 0.6239 0.4872 -0.0342 0.064 Uiso 1 1 calc R
Si8 Si 0.67596(8) 0.14435(8) -0.03861(4) 0.0249(2) Uani 1 1 d .
C53 C 0.5668(3) 0.1378(4) -0.08854(15) 0.0389(10) Uani 1 1 d .
H53A H 0.5598 0.2101 -0.0974 0.058 Uiso 1 1 calc R
H53B H 0.4990 0.0989 -0.0741 0.058 Uiso 1 1 calc R
H53C H 0.5843 0.1010 -0.1203 0.058 Uiso 1 1 calc R
C54 C 0.8019(3) 0.2117(4) -0.07079(16) 0.0432(10) Uani 1 1 d .
H54A H 0.7991 0.2862 -0.0771 0.065 Uiso 1 1 calc R
H54B H 0.8098 0.1759 -0.1043 0.065 Uiso 1 1 calc R
H54C H 0.8630 0.2086 -0.0479 0.065 Uiso 1 1 calc R
C55 C 0.6785(4) 0.0025(3) -0.02582(17) 0.0452(11) Uani 1 1 d .
H55A H 0.6114 -0.0317 -0.0091 0.068 Uiso 1 1 calc R
H55B H 0.7389 -0.0012 -0.0026 0.068 Uiso 1 1 calc R
H55C H 0.6865 -0.0342 -0.0591 0.068 Uiso 1 1 calc R
C56 C 0.7273(3) 0.2582(3) 0.13188(13) 0.0225(7) Uani 1 1 d .
C57 C 0.6582(3) 0.1663(3) 0.14925(13) 0.0242(7) Uani 1 1 d .
H57 H 0.6383 0.1077 0.1256 0.029 Uiso 1 1 calc R
C58 C 0.6179(3) 0.1579(3) 0.19960(15) 0.0345(9) Uani 1 1 d .
H58 H 0.5699 0.0948 0.2099 0.041 Uiso 1 1 calc R
C59 C 0.6473(3) 0.2409(4) 0.23495(16) 0.0404(10) Uani 1 1 d .
H59 H 0.6218 0.2350 0.2700 0.049 Uiso 1 1 calc R
C60 C 0.7148(3) 0.3333(3) 0.21844(15) 0.0367(9) Uani 1 1 d .
H60 H 0.7334 0.3914 0.2425 0.044 Uiso 1 1 calc R
C61 C 0.7562(3) 0.3438(3) 0.16777(14) 0.0276(8) Uani 1 1 d .
C62 C 0.8241(3) 0.4492(3) 0.15192(16) 0.0336(9) Uani 1 1 d .
H62A H 0.8031 0.4654 0.1159 0.040 Uiso 1 1 calc R
H62B H 0.8082 0.5055 0.1757 0.040 Uiso 1 1 calc R
N4 N 0.9404(3) 0.4534(2) 0.15302(13) 0.0344(7) Uani 1 1 d .
C63 C 0.9783(4) 0.4435(3) 0.20620(16) 0.0440(10) Uani 1 1 d .
H63A H 0.9398 0.3764 0.2210 0.066 Uiso 1 1 calc R
H63B H 0.9653 0.5032 0.2278 0.066 Uiso 1 1 calc R
H63C H 1.0552 0.4441 0.2056 0.066 Uiso 1 1 calc R
C64 C 0.9953(4) 0.5540(4) 0.1314(2) 0.0591(14) Uani 1 1 d .
H64A H 1.0728 0.5575 0.1320 0.089 Uiso 1 1 calc R
H64B H 0.9787 0.6129 0.1525 0.089 Uiso 1 1 calc R
H64C H 0.9714 0.5594 0.0951 0.089 Uiso 1 1 calc R

loop_
_atom_site_aniso_label
_atom_site_aniso_U_11
_atom_site_aniso_U_22
_atom_site_aniso_U_33
_atom_site_aniso_U_23
_atom_site_aniso_U_13
_atom_site_aniso_U_12
Sn1 0.01702(12) 0.01957(12) 0.02475(13) 0.00189(9) 0.00166(8) 0.00596(9)
P1 0.0147(4) 0.0204(4) 0.0230(4) -0.0001(3) 0.0005(3) 0.0049(3)
C1 0.0168(16) 0.0213(17) 0.0236(17) -0.0003(13) -0.0019(12) 0.0051(13)
Si1 0.0231(5) 0.0405(6) 0.0224(5) 0.0003(4) 0.0009(4) 0.0030(4)
C2 0.051(3) 0.055(3) 0.029(2) 0.0146(19) 0.0025(19) -0.007(2)
C3 0.035(2) 0.059(3) 0.028(2) 0.0038(19) -0.0066(17) 0.004(2)
C4 0.049(3) 0.094(4) 0.031(2) -0.011(2) 0.007(2) 0.025(3)
Si2 0.0263(5) 0.0208(5) 0.0307(5) -0.0014(4) -0.0003(4) 0.0044(4)
C5 0.113(5) 0.033(3) 0.053(3) -0.006(2) -0.021(3) -0.008(3)
C6 0.040(3) 0.031(2) 0.081(3) 0.021(2) 0.011(2) 0.0123(19)
C7 0.041(3) 0.030(2) 0.076(3) 0.008(2) 0.021(2) 0.0007(19)
C8 0.0166(16) 0.0203(17) 0.0256(17) 0.0065(13) 0.0025(13) 0.0046(13)
C9 0.0215(17) 0.0295(19) 0.0259(18) 0.0024(14) 0.0024(14) 0.0070(15)
C10 0.029(2) 0.040(2) 0.033(2) 0.0056(17) 0.0106(16) 0.0184(17)
C11 0.0131(17) 0.042(2) 0.046(2) 0.0117(18) 0.0060(15) 0.0081(16)
C12 0.0161(17) 0.032(2) 0.035(2) 0.0059(15) 0.0000(14) 0.0004(15)
C13 0.0179(16) 0.0211(17) 0.0279(18) 0.0057(13) 0.0038(13) 0.0044(13)
C14 0.0185(17) 0.0215(18) 0.036(2) -0.0014(14) -0.0001(14) 0.0012(14)
N1 0.0163(14) 0.0306(16) 0.0272(15) -0.0047(12) -0.0025(11) 0.0067(12)
C15 0.025(2) 0.060(3) 0.032(2) 0.0053(19) -0.0048(16) 0.0166(19)
C16 0.0210(19) 0.045(3) 0.051(3) -0.026(2) -0.0034(17) 0.0042(17)
P2 0.0134(4) 0.0171(4) 0.0217(4) 0.0021(3) 0.0011(3) 0.0027(3)
C17 0.0161(15) 0.0175(16) 0.0208(16) 0.0024(12) 0.0000(12) 0.0010(12)
Si3 0.0250(5) 0.0208(5) 0.0251(5) 0.0063(4) 0.0056(4) 0.0060(4)
C18 0.057(3) 0.025(2) 0.047(2) 0.0117(17) 0.019(2) 0.0146(19)
C19 0.032(2) 0.060(3) 0.038(2) 0.013(2) -0.0071(18) 0.009(2)
C20 0.044(2) 0.035(2) 0.034(2) 0.0062(17) 0.0135(18) 0.0099(19)
Si4 0.0159(4) 0.0176(5) 0.0312(5) 0.0006(4) 0.0047(4) 0.0042(4)
C21 0.033(2) 0.029(2) 0.052(3) -0.0162(18) -0.0003(18) 0.0037(17)
C22 0.0234(19) 0.032(2) 0.059(3) -0.0007(18) 0.0112(18) 0.0117(16)
C23 0.046(2) 0.038(2) 0.040(2) 0.0114(18) 0.0114(18) 0.029(2)
C24 0.0125(15) 0.0170(16) 0.0229(16) -0.0001(12) 0.0007(12) 0.0042(12)
C25 0.0182(16) 0.0199(17) 0.0293(18) 0.0021(13) 0.0065(13) 0.0023(13)
C26 0.0181(17) 0.037(2) 0.0306(19) -0.0088(16) -0.0024(14) 0.0042(15)
C27 0.0280(19) 0.039(2) 0.0254(19) -0.0052(16) -0.0093(15) 0.0109(17)
C28 0.034(2) 0.031(2) 0.0271(19) 0.0078(15) 0.0009(15) 0.0117(17)
C29 0.0149(15) 0.0195(16) 0.0261(17) 0.0014(13) 0.0030(12) 0.0072(13)
C30 0.0252(18) 0.0196(17) 0.034(2) 0.0090(14) 0.0001(15) 0.0043(14)
N2 0.0355(18) 0.0216(15) 0.0342(17) 0.0098(13) 0.0076(14) 0.0054(13)
C31 0.042(2) 0.030(2) 0.056(3) 0.0088(19) 0.001(2) 0.0141(19)
C32 0.047(3) 0.034(2) 0.068(3) 0.014(2) 0.026(2) 0.000(2)
Sn2 0.01869(12) 0.03219(14) 0.02308(13) 0.00317(10) -0.00026(9) 0.01007(10)
P3 0.0162(4) 0.0256(5) 0.0227(4) 0.0041(3) 0.0008(3) 0.0057(3)
C33 0.0148(15) 0.0237(17) 0.0239(17) 0.0027(13) 0.0002(12) 0.0052(13)
Si5 0.0289(5) 0.0315(6) 0.0207(5) 0.0033(4) -0.0008(4) 0.0015(4)
C34 0.121(5) 0.044(3) 0.027(2) -0.003(2) 0.004(3) -0.019(3)
C35 0.033(2) 0.080(4) 0.042(3) 0.024(2) -0.0065(19) 0.014(2)
C36 0.037(2) 0.072(3) 0.029(2) 0.012(2) 0.0075(17) 0.014(2)
Si6 0.0221(5) 0.0260(5) 0.0287(5) -0.0006(4) -0.0007(4) 0.0048(4)
C37 0.064(3) 0.028(2) 0.055(3) 0.007(2) 0.015(2) 0.002(2)
C38 0.033(2) 0.051(3) 0.049(3) -0.010(2) -0.0101(19) 0.004(2)
C39 0.032(2) 0.034(2) 0.042(2) -0.0055(17) 0.0050(17) 0.0083(17)
C40 0.0147(16) 0.0307(19) 0.0215(17) 0.0008(14) -0.0019(12) 0.0041(14)
C41 0.0234(19) 0.038(2) 0.031(2) 0.0030(16) -0.0021(15) 0.0096(16)
C42 0.028(2) 0.043(2) 0.040(2) 0.0032(18) -0.0072(17) 0.0181(18)
C43 0.0182(18) 0.059(3) 0.037(2) -0.0024(19) -0.0061(16) 0.0139(18)
C44 0.0205(18) 0.046(2) 0.0268(19) 0.0030(16) 0.0015(14) -0.0004(16)
C45 0.0193(17) 0.037(2) 0.0223(17) -0.0002(15) -0.0024(13) 0.0061(15)
C46 0.0219(18) 0.041(2) 0.032(2) 0.0116(17) 0.0011(15) 0.0001(16)
N3 0.0166(15) 0.061(2) 0.0287(17) 0.0138(15) 0.0026(12) 0.0076(15)
C47 0.022(2) 0.121(5) 0.029(2) -0.004(2) 0.0032(17) 0.014(3)
C48 0.026(2) 0.075(3) 0.066(3) 0.048(3) -0.007(2) -0.011(2)
P4 0.0143(4) 0.0243(4) 0.0231(4) 0.0034(3) -0.0007(3) 0.0032(3)
C49 0.0141(15) 0.0218(17) 0.0242(17) 0.0032(13) 0.0002(12) 0.0054(13)
Si7 0.0172(5) 0.0253(5) 0.0338(5) -0.0018(4) -0.0053(4) 0.0085(4)
C50 0.036(2) 0.056(3) 0.051(3) -0.016(2) -0.0102(19) 0.031(2)
C51 0.024(2) 0.042(2) 0.066(3) -0.014(2) -0.0138(19) 0.0150(18)
C52 0.041(2) 0.027(2) 0.060(3) 0.0144(19) 0.000(2) 0.0096(18)
Si8 0.0234(5) 0.0308(5) 0.0226(5) -0.0008(4) -0.0020(4) 0.0105(4)
C53 0.036(2) 0.055(3) 0.028(2) -0.0075(18) -0.0089(16) 0.014(2)
C54 0.027(2) 0.068(3) 0.038(2) 0.007(2) 0.0085(17) 0.017(2)
C55 0.063(3) 0.030(2) 0.046(3) -0.0114(18) -0.018(2) 0.018(2)
C56 0.0155(16) 0.0258(18) 0.0283(18) -0.0004(14) -0.0018(13) 0.0090(14)
C57 0.0203(17) 0.0242(18) 0.0291(18) 0.0029(14) 0.0006(13) 0.0067(14)
C58 0.0215(19) 0.047(2) 0.034(2) 0.0088(18) 0.0044(15) 0.0053(17)
C59 0.036(2) 0.056(3) 0.029(2) -0.0021(19) 0.0083(17) 0.011(2)
C60 0.040(2) 0.040(2) 0.030(2) -0.0104(17) 0.0021(17) 0.0086(19)
C61 0.0233(18) 0.0292(19) 0.0314(19) -0.0019(15) -0.0028(14) 0.0080(15)
C62 0.037(2) 0.0232(19) 0.041(2) -0.0039(16) -0.0099(17) 0.0067(16)
N4 0.0293(17) 0.0277(17) 0.0415(19) 0.0044(14) -0.0094(14) -0.0052(14)
C63 0.043(3) 0.040(2) 0.045(3) -0.0015(19) -0.017(2) 0.000(2)
C64 0.051(3) 0.039(3) 0.078(4) 0.019(2) -0.017(3) -0.014(2)

loop_
_atom_type_symbol
_atom_type_description
_atom_type_scat_dispersion_real
_atom_type_scat_dispersion_imag
_atom_type_scat_source
C C 0.0033 0.0016 'International Tables Vol C Tables 4.2.6.8 and 6.1.1.4'
H H 0.0000 0.0000 'International Tables Vol C Tables 4.2.6.8 and 6.1.1.4'
N N 0.0061 0.0033 'International Tables Vol C Tables 4.2.6.8 and 6.1.1.4'
Si Si 0.0817 0.0704 'International Tables Vol C Tables 4.2.6.8 and 6.1.1.4'
P P 0.1023 0.0942 'International Tables Vol C Tables 4.2.6.8 and 6.1.1.4'
Sn Sn -0.6537 1.4246 'International Tables Vol C Tables 4.2.6.8 and 6.1.1.4'

loop_
_geom_angle_atom_site_label_1
_geom_angle_atom_site_label_2
_geom_angle_atom_site_label_3
_geom_angle
P1 Sn1 N1 83.66(7)
P1 Sn1 P2 90.80(3)
N1 Sn1 P2 92.76(7)
Sn1 P1 C1 112.74(11)
Sn1 P1 C8 97.02(11)
C1 P1 C8 108.69(15)
P1 C1 Si1 111.78(17)
P1 C1 Si2 120.84(17)
Si1 C1 Si2 119.31(17)
C1 Si1 C2 110.03(17)
C1 Si1 C3 108.23(17)
C1 Si1 C4 115.43(19)
C2 Si1 C3 108.1(2)
C2 Si1 C4 107.9(2)
C3 Si1 C4 106.9(2)
C1 Si2 C5 110.73(19)
C1 Si2 C6 114.13(18)
C1 Si2 C7 110.52(17)
C5 Si2 C6 109.0(3)
C5 Si2 C7 105.3(3)
C6 Si2 C7 106.7(2)
P1 C8 C9 125.3(3)
P1 C8 C13 117.1(2)
C9 C8 C13 117.3(3)
C8 C9 C10 121.8(3)
C9 C10 C11 120.2(3)
C10 C11 C12 119.6(3)
C11 C12 C13 120.7(3)
C8 C13 C12 120.4(3)
C8 C13 C14 121.0(3)
C12 C13 C14 118.6(3)
C13 C14 N1 114.8(3)
Sn1 N1 C14 114.9(2)
Sn1 N1 C15 104.4(2)
Sn1 N1 C16 112.6(2)
C14 N1 C15 109.3(3)
C14 N1 C16 107.3(3)
C15 N1 C16 108.1(3)
Sn1 P2 C17 112.64(10)
Sn1 P2 C24 101.47(10)
C17 P2 C24 102.18(14)
P2 C17 Si3 114.68(16)
P2 C17 Si4 105.42(15)
Si3 C17 Si4 117.41(17)
C17 Si3 C18 108.15(17)
C17 Si3 C19 113.39(17)
C17 Si3 C20 112.48(16)
C18 Si3 C19 111.5(2)
C18 Si3 C20 104.27(18)
C19 Si3 C20 106.7(2)
C17 Si4 C21 109.22(16)
C17 Si4 C22 112.96(16)
C17 Si4 C23 111.28(15)
C21 Si4 C22 108.67(19)
C21 Si4 C23 109.4(2)
C22 Si4 C23 105.22(19)
P2 C24 C25 121.8(2)
P2 C24 C29 120.7(2)
C25 C24 C29 117.5(3)
C24 C25 C26 122.3(3)
C25 C26 C27 119.8(3)
C26 C27 C28 119.9(3)
C27 C28 C29 121.2(3)
C24 C29 C28 119.4(3)
C24 C29 C30 121.1(3)
C28 C29 C30 119.5(3)
C29 C30 N2 113.8(3)
C30 N2 C31 110.6(3)
C30 N2 C32 111.8(3)
C31 N2 C32 110.0(3)
P3 Sn2 N3 85.92(8)
P3 Sn2 P4 94.55(3)
N3 Sn2 P4 93.44(8)
Sn2 P3 C33 107.91(11)
Sn2 P3 C40 98.02(11)
C33 P3 C40 107.33(15)
P3 C33 Si5 113.49(17)
P3 C33 Si6 120.73(17)
Si5 C33 Si6 118.34(17)
C33 Si5 C34 110.43(18)
C33 Si5 C35 116.63(19)
C33 Si5 C36 107.23(17)
C34 Si5 C35 106.7(3)
C34 Si5 C36 109.5(3)
C35 Si5 C36 106.2(2)
C33 Si6 C37 113.78(18)
C33 Si6 C38 107.66(17)
C33 Si6 C39 114.75(16)
C37 Si6 C38 105.0(2)
C37 Si6 C39 106.0(2)
C38 Si6 C39 109.21(19)
P3 C40 C41 123.9(3)
P3 C40 C45 117.8(3)
C41 C40 C45 117.8(3)
C40 C41 C42 121.5(4)
C41 C42 C43 120.3(4)
C42 C43 C44 119.1(3)
C43 C44 C45 121.6(4)
C40 C45 C44 119.7(3)
C40 C45 C46 121.1(3)
C44 C45 C46 119.2(3)
C45 C46 N3 114.7(3)
Sn2 N3 C46 114.1(2)
Sn2 N3 C47 104.7(3)
Sn2 N3 C48 110.9(2)
C46 N3 C47 109.9(3)
C46 N3 C48 108.3(3)
C47 N3 C48 108.7(3)
Sn2 P4 C49 110.33(10)
Sn2 P4 C56 100.95(10)
C49 P4 C56 101.95(15)
P4 C49 Si7 105.69(16)
P4 C49 Si8 114.23(16)
Si7 C49 Si8 115.32(17)
C49 Si7 C50 113.18(17)
C49 Si7 C51 112.97(17)
C49 Si7 C52 109.18(17)
C50 Si7 C51 103.47(19)
C50 Si7 C52 108.4(2)
C51 Si7 C52 109.4(2)
C49 Si8 C53 113.55(16)
C49 Si8 C54 111.48(18)
C49 Si8 C55 110.35(17)
C53 Si8 C54 106.28(19)
C53 Si8 C55 104.2(2)
C54 Si8 C55 110.7(2)
P4 C56 C57 121.7(3)
P4 C56 C61 120.4(3)
C57 C56 C61 117.9(3)
C56 C57 C58 122.2(3)
C57 C58 C59 120.0(4)
C58 C59 C60 118.8(4)
C59 C60 C61 122.3(4)
C56 C61 C60 118.8(3)
C56 C61 C62 122.1(3)
C60 C61 C62 119.0(3)
C61 C62 N4 114.5(3)
C62 N4 C63 111.2(3)
C62 N4 C64 108.9(3)
C63 N4 C64 109.7(3)

loop_
_geom_bond_atom_site_label_1
_geom_bond_atom_site_label_2
_geom_bond_distance
Sn1 P1 2.5906(9)
Sn1 N1 2.422(3)
Sn1 P2 2.6407(8)
P1 C1 1.865(3)
P1 C8 1.821(3)
C1 Si1 1.903(3)
C1 Si2 1.891(3)
Si1 C2 1.867(5)
Si1 C3 1.879(4)
Si1 C4 1.873(4)
Si2 C5 1.864(5)
Si2 C6 1.861(4)
Si2 C7 1.864(4)
C8 C9 1.396(5)
C8 C13 1.407(5)
C9 C10 1.395(5)
C10 C11 1.363(6)
C11 C12 1.391(5)
C12 C13 1.394(5)
C13 C14 1.502(5)
C14 N1 1.496(4)
N1 C15 1.493(4)
N1 C16 1.477(4)
P2 C17 1.892(3)
P2 C24 1.846(3)
C17 Si3 1.880(3)
C17 Si4 1.888(3)
Si3 C18 1.873(4)
Si3 C19 1.850(4)
Si3 C20 1.868(4)
Si4 C21 1.865(4)
Si4 C22 1.871(4)
Si4 C23 1.868(4)
C24 C25 1.408(4)
C24 C29 1.415(4)
C25 C26 1.371(5)
C26 C27 1.370(5)
C27 C28 1.393(5)
C28 C29 1.386(5)
C29 C30 1.508(5)
C30 N2 1.457(4)
N2 C31 1.447(5)
N2 C32 1.451(5)
Sn2 P3 2.6061(9)
Sn2 N3 2.379(3)
Sn2 P4 2.6439(9)
P3 C33 1.872(3)
P3 C40 1.833(3)
C33 Si5 1.905(3)
C33 Si6 1.889(3)
Si5 C34 1.860(5)
Si5 C35 1.873(4)
Si5 C36 1.872(4)
Si6 C37 1.870(4)
Si6 C38 1.877(4)
Si6 C39 1.854(4)
C40 C41 1.390(5)
C40 C45 1.414(5)
C41 C42 1.398(5)
C42 C43 1.370(6)
C43 C44 1.391(5)
C44 C45 1.385(5)
C45 C46 1.499(5)
C46 N3 1.491(5)
N3 C47 1.489(5)
N3 C48 1.470(5)
P4 C49 1.895(3)
P4 C56 1.848(3)
C49 Si7 1.890(3)
C49 Si8 1.886(3)
Si7 C50 1.869(4)
Si7 C51 1.877(4)
Si7 C52 1.865(4)
Si8 C53 1.871(4)
Si8 C54 1.859(4)
Si8 C55 1.862(4)
C56 C57 1.398(5)
C56 C61 1.408(5)
C57 C58 1.380(5)
C58 C59 1.377(6)
C59 C60 1.385(6)
C60 C61 1.394(5)
C61 C62 1.510(5)
C62 N4 1.474(5)
N4 C63 1.452(5)
N4 C64 1.453(5)
